data_4332501
loop_
_publ_author_name
'Graziani, Olivier'
'Hamon, Paul'
'Th\'epot, Jean-Yves'
'Toupet, Lo\"ic'
'Szil\'agyi, Petra \'A.'
'Moln\'ar, G\'abor'
'Bousseksou, Azzedine'
'Tilset, Mats'
'Hamon, Jean-Ren\'e'

_publ_section_title
;
 Noveltert-Butyl-tris(3-hydrocarbylpyrazol-1-yl)borate Ligands:&#x00A0;
 Synthesis, Spectroscopic Studies, and Coordination Chemistry#
;
_journal_issue 14
_journal_name_full 'Inorganic Chemistry'
_journal_page_first 5661
_journal_page_last 5674
_journal_paper_doi 10.1021/ic060458n
_journal_volume 45
_journal_year 2006
_chemical_formula_sum 'C27 H38 B2 Cl2 F6 Fe N12 P'
_chemical_formula_weight 824.03
_chemical_name_systematic
;
 ?
;
_space_group_IT_number 14
_symmetry_cell_setting monoclinic
_symmetry_space_group_name_Hall '-P 2yn'
_symmetry_space_group_name_H-M 'P 1 21/n 1'
_atom_sites_solution_hydrogens geom
_atom_sites_solution_primary direct
_atom_sites_solution_secondary difmap
_audit_creation_method SHELXL-97
_cell_angle_alpha 90.00
_cell_angle_beta 100.3087(5)
_cell_angle_gamma 90.00
_cell_formula_units_Z 4
_cell_length_a 11.6712(2)
_cell_length_b 21.5213(3)
_cell_length_c 14.5322(2)
_cell_measurement_temperature 293(2)
_cell_volume 3591.27(9)
_computing_structure_refinement 'SHELXL-97 (Sheldrick, 1997)'
_computing_structure_solution 'SHELXS-97 (Sheldrick, 1990)'
_diffrn_ambient_temperature 293(2)
_diffrn_measured_fraction_theta_full 0.998
_diffrn_measured_fraction_theta_max 0.998
_diffrn_radiation_monochromator graphite
_diffrn_radiation_source 'fine-focus sealed tube'
_diffrn_radiation_type MoK\a
_diffrn_radiation_wavelength 0.71069
_diffrn_reflns_av_R_equivalents 0.0000
_diffrn_reflns_av_sigmaI/netI 0.0485
_diffrn_reflns_limit_h_max 15
_diffrn_reflns_limit_h_min 0
_diffrn_reflns_limit_k_max 27
_diffrn_reflns_limit_k_min 0
_diffrn_reflns_limit_l_max 18
_diffrn_reflns_limit_l_min -18
_diffrn_reflns_number 8213
_diffrn_reflns_theta_full 27.49
_diffrn_reflns_theta_max 27.49
_diffrn_reflns_theta_min 2.27
_exptl_absorpt_coefficient_mu 0.685
_exptl_crystal_colour red
_exptl_crystal_density_diffrn 1.524
_exptl_crystal_density_method 'not measured'
_exptl_crystal_description prism
_exptl_crystal_F_000 1692
_exptl_crystal_size_max 0.25
_exptl_crystal_size_mid 0.12
_exptl_crystal_size_min 0.12
_refine_diff_density_max 0.951
_refine_diff_density_min -0.569
_refine_diff_density_rms 0.085
_refine_ls_extinction_coef 0.0001(3)
_refine_ls_extinction_expression Fc^*^=kFc[1+0.001xFc^2^\l^3^/sin(2\q)]^-1/4^
_refine_ls_extinction_method SHELXL
_refine_ls_goodness_of_fit_ref 1.030
_refine_ls_hydrogen_treatment mixed
_refine_ls_matrix_type full
_refine_ls_number_parameters 464
_refine_ls_number_reflns 8213
_refine_ls_number_restraints 0
_refine_ls_restrained_S_all 1.030
_refine_ls_R_factor_all 0.0886
_refine_ls_R_factor_gt 0.0508
_refine_ls_shift/su_max 0.001
_refine_ls_shift/su_mean 0.000
_refine_ls_structure_factor_coef Fsqd
_refine_ls_weighting_details 'calc w=1/[\s^2^(Fo^2^)+(0.0779P)^2^+2.3151P] where P=(Fo^2^+2Fc^2^)/3'
_refine_ls_weighting_scheme calc
_refine_ls_wR_factor_gt 0.1235
_refine_ls_wR_factor_ref 0.1434
_reflns_number_gt 5615
_reflns_number_total 8213
_reflns_threshold_expression >2sigma(I)
_cod_data_source_file ic060458nsup2.cif
_cod_data_source_block og
_cod_depositor_comments
;
The following automatic conversions were performed:
'_atom_site_symetry_multiplicity' tag replaced with
'_atom_site_symmetry_multiplicity'.

Automatic conversion script
Id: cif_correct_tags 1440 2010-10-19 06:21:57Z saulius 

The following automatic conversions were performed:

'_symmetry_cell_setting' value 'Monoclinic' changed to 'monoclinic'
according to /home/saulius/struct/CIF-dictionaries/cif_core.dic
dictionary named 'cif_core.dic' version 2.4.2 from 2011-04-26.

Automatic conversion script
Id: cif_fix_values 1891 2012-01-12 08:04:46Z andrius 
;
_cod_original_sg_symbol_H-M P21/n
_cod_database_code 4332501

loop_
_symmetry_equiv_pos_as_xyz
'x, y, z'
'-x+1/2, y+1/2, -z+1/2'
'-x, -y, -z'
'x-1/2, -y-1/2, z-1/2'

loop_
_atom_site_label
_atom_site_type_symbol
_atom_site_fract_x
_atom_site_fract_y
_atom_site_fract_z
_atom_site_U_iso_or_equiv
_atom_site_adp_type
_atom_site_occupancy
_atom_site_symmetry_multiplicity
_atom_site_calc_flag
_atom_site_refinement_flags
P1 P 0.50384(6) 0.25399(3) -0.06110(5) 0.02152(17) Uani 1 1 d .
F1 F 0.50753(17) 0.32822(8) -0.06625(15) 0.0448(5) Uani 1 1 d .
F2 F 0.50167(16) 0.18006(8) -0.05701(13) 0.0388(5) Uani 1 1 d .
F3 F 0.57214(15) 0.24985(7) -0.14785(12) 0.0294(4) Uani 1 1 d .
F4 F 0.43600(18) 0.25794(8) 0.02478(14) 0.0423(5) Uani 1 1 d .
F5 F 0.62539(16) 0.25456(8) 0.00884(13) 0.0392(5) Uani 1 1 d .
F6 F 0.38297(17) 0.25379(10) -0.13188(16) 0.0553(6) Uani 1 1 d .
C50 C 0.6397(3) 0.34991(16) 0.1952(3) 0.0487(9) Uani 1 1 d .
H50A H 0.7121 0.3396 0.2364 0.058 Uiso 1 1 calc R
H50B H 0.6281 0.3202 0.1442 0.058 Uiso 1 1 calc R
Cl1 Cl 0.64995(8) 0.42528(4) 0.15012(7) 0.0478(2) Uani 1 1 d .
Cl2 Cl 0.52335(9) 0.34401(4) 0.25768(6) 0.0470(2) Uani 1 1 d .
Fe1 Fe 0.5000 0.5000 -0.5000 0.01653(14) Uani 1 2 d S
Fe2 Fe 0.0000 0.5000 0.0000 0.01620(14) Uani 1 2 d S
N1 N 0.52537(18) 0.39886(9) -0.36490(16) 0.0194(5) Uani 1 1 d .
N2 N 0.51254(18) 0.46180(9) -0.37797(15) 0.0196(5) Uani 1 1 d .
N3 N 0.41870(19) 0.37235(10) -0.52376(16) 0.0219(5) Uani 1 1 d .
N4 N 0.39623(18) 0.43307(9) -0.55050(16) 0.0204(5) Uani 1 1 d .
N5 N 0.63446(19) 0.38597(10) -0.49706(15) 0.0208(5) Uani 1 1 d .
N6 N 0.62834(19) 0.44772(10) -0.51951(16) 0.0210(5) Uani 1 1 d .
N21 N 0.15930(19) 0.42161(10) -0.08005(16) 0.0200(5) Uani 1 1 d .
N22 N 0.14107(18) 0.45303(10) -0.00182(15) 0.0202(5) Uani 1 1 d .
N23 N 0.08567(19) 0.56873(10) 0.06513(16) 0.0200(5) Uani 1 1 d .
N24 N 0.05142(19) 0.59655(10) 0.14094(15) 0.0198(5) Uani 1 1 d .
N25 N 0.04652(19) 0.49763(9) -0.18976(15) 0.0197(5) Uani 1 1 d .
N26 N 0.01541(18) 0.53368(10) -0.12085(15) 0.0203(5) Uani 1 1 d .
C1 C 0.5298(2) 0.38640(13) -0.27357(19) 0.0233(6) Uani 1 1 d .
H1 H 0.5371 0.3470 -0.2468 0.028 Uiso 1 1 calc R
C2 C 0.5218(2) 0.44098(13) -0.2262(2) 0.0261(6) Uani 1 1 d .
H2 H 0.5235 0.4460 -0.1624 0.031 Uiso 1 1 calc R
C3 C 0.5107(2) 0.48725(13) -0.2942(2) 0.0244(6) Uani 1 1 d .
H3 H 0.5031 0.5295 -0.2831 0.029 Uiso 1 1 calc R
C4 C 0.3297(3) 0.33730(13) -0.5685(2) 0.0293(7) Uani 1 1 d .
H4 H 0.3232 0.2945 -0.5625 0.035 Uiso 1 1 calc R
C5 C 0.2508(3) 0.37455(14) -0.6240(2) 0.0354(7) Uani 1 1 d .
H5 H 0.1818 0.3624 -0.6623 0.042 Uiso 1 1 calc R
C6 C 0.2958(2) 0.43428(13) -0.6108(2) 0.0283(6) Uani 1 1 d .
H6 H 0.2610 0.4698 -0.6397 0.034 Uiso 1 1 calc R
C7 C 0.7335(2) 0.36289(13) -0.5185(2) 0.0247(6) Uani 1 1 d .
H7 H 0.7586 0.3219 -0.5097 0.030 Uiso 1 1 calc R
C8 C 0.7917(3) 0.40940(14) -0.5553(2) 0.0298(7) Uani 1 1 d .
H8 H 0.8624 0.4064 -0.5760 0.036 Uiso 1 1 calc R
C9 C 0.7228(2) 0.46184(13) -0.5552(2) 0.0263(6) Uani 1 1 d .
H9 H 0.7398 0.5009 -0.5767 0.032 Uiso 1 1 calc R
C10 C 0.5478(2) 0.28299(12) -0.4279(2) 0.0243(6) Uani 1 1 d .
C11 C 0.4416(3) 0.25937(12) -0.3855(2) 0.0268(6) Uani 1 1 d .
H11A H 0.3707 0.2681 -0.4282 0.032 Uiso 1 1 calc R
H11B H 0.4405 0.2801 -0.3272 0.032 Uiso 1 1 calc R
H11C H 0.4484 0.2154 -0.3751 0.032 Uiso 1 1 calc R
C12 C 0.6604(3) 0.26861(13) -0.3568(2) 0.0267(6) Uani 1 1 d .
H12A H 0.6605 0.2921 -0.3007 0.032 Uiso 1 1 calc R
H12B H 0.7271 0.2798 -0.3835 0.032 Uiso 1 1 calc R
H12C H 0.6633 0.2251 -0.3423 0.032 Uiso 1 1 calc R
C13 C 0.5557(3) 0.24337(12) -0.5155(2) 0.0293(7) Uani 1 1 d .
H13A H 0.4876 0.2503 -0.5623 0.035 Uiso 1 1 calc R
H13B H 0.5606 0.2002 -0.4987 0.035 Uiso 1 1 calc R
H13C H 0.6238 0.2551 -0.5399 0.035 Uiso 1 1 calc R
B14 B 0.5330(3) 0.35664(13) -0.4523(2) 0.0210(6) Uani 1 1 d .
C21 C 0.2622(2) 0.39188(13) -0.0589(2) 0.0283(7) Uani 1 1 d .
H21 H 0.2947 0.3668 -0.0996 0.034 Uiso 1 1 calc R
C22 C 0.3116(3) 0.40459(14) 0.0328(2) 0.0334(7) Uani 1 1 d .
H22 H 0.3826 0.3904 0.0654 0.040 Uiso 1 1 calc R
C23 C 0.2329(2) 0.44301(13) 0.0660(2) 0.0278(6) Uani 1 1 d .
H23 H 0.2425 0.4593 0.1261 0.033 Uiso 1 1 calc R
C24 C 0.1823(2) 0.59728(13) 0.0506(2) 0.0231(6) Uani 1 1 d .
H24 H 0.2231 0.5874 0.0032 0.028 Uiso 1 1 calc R
C25 C 0.2133(2) 0.64383(13) 0.1164(2) 0.0266(6) Uani 1 1 d .
H25 H 0.2768 0.6705 0.1218 0.032 Uiso 1 1 calc R
C26 C 0.1295(2) 0.64177(12) 0.1717(2) 0.0247(6) Uani 1 1 d .
H26 H 0.1268 0.6676 0.2226 0.030 Uiso 1 1 calc R
C27 C 0.0566(2) 0.53497(13) -0.2625(2) 0.0250(6) Uani 1 1 d .
H27 H 0.0771 0.5219 -0.3184 0.030 Uiso 1 1 calc R
C28 C 0.0320(2) 0.59548(13) -0.2413(2) 0.0252(6) Uani 1 1 d .
H28 H 0.0323 0.6305 -0.2788 0.030 Uiso 1 1 calc R
C29 C 0.0067(2) 0.59241(12) -0.1513(2) 0.0241(6) Uani 1 1 d .
H29 H -0.0132 0.6262 -0.1174 0.029 Uiso 1 1 calc R
C30 C 0.0971(2) 0.38789(12) -0.2610(2) 0.0238(6) Uani 1 1 d .
C31 C 0.0006(3) 0.39672(14) -0.3491(2) 0.0323(7) Uani 1 1 d .
H31A H -0.0728 0.3829 -0.3354 0.039 Uiso 1 1 calc R
H31B H 0.0198 0.3728 -0.4000 0.039 Uiso 1 1 calc R
H31C H -0.0048 0.4399 -0.3660 0.039 Uiso 1 1 calc R
C32 C 0.2138(3) 0.41031(13) -0.2863(2) 0.0303(7) Uani 1 1 d .
H32A H 0.2100 0.4542 -0.2980 0.036 Uiso 1 1 calc R
H32B H 0.2276 0.3889 -0.3413 0.036 Uiso 1 1 calc R
H32C H 0.2762 0.4016 -0.2352 0.036 Uiso 1 1 calc R
C33 C 0.1105(3) 0.31704(12) -0.2448(2) 0.0290(6) Uani 1 1 d .
H33A H 0.0404 0.3006 -0.2286 0.035 Uiso 1 1 calc R
H33B H 0.1747 0.3092 -0.1949 0.035 Uiso 1 1 calc R
H33C H 0.1249 0.2974 -0.3010 0.035 Uiso 1 1 calc R
B34 B 0.0646(3) 0.42566(14) -0.1718(2) 0.0207(6) Uani 1 1 d .

loop_
_atom_site_aniso_label
_atom_site_aniso_U_11
_atom_site_aniso_U_22
_atom_site_aniso_U_33
_atom_site_aniso_U_23
_atom_site_aniso_U_13
_atom_site_aniso_U_12
P1 0.0212(4) 0.0199(4) 0.0249(4) 0.0015(3) 0.0080(3) -0.0007(3)
F1 0.0563(12) 0.0200(9) 0.0663(14) 0.0055(9) 0.0331(11) 0.0077(8)
F2 0.0565(12) 0.0212(9) 0.0441(11) -0.0014(8) 0.0241(9) -0.0106(8)
F3 0.0359(10) 0.0269(9) 0.0294(10) 0.0024(7) 0.0162(8) -0.0002(7)
F4 0.0528(12) 0.0389(10) 0.0451(12) -0.0034(8) 0.0352(10) -0.0014(8)
F5 0.0326(10) 0.0496(12) 0.0320(11) -0.0101(8) -0.0036(8) 0.0024(8)
F6 0.0257(10) 0.0878(17) 0.0480(13) -0.0026(11) -0.0050(9) 0.0027(9)
C50 0.052(2) 0.043(2) 0.050(2) -0.0149(17) 0.0044(18) 0.0163(16)
Cl1 0.0445(5) 0.0518(5) 0.0512(6) -0.0088(4) 0.0197(4) 0.0015(4)
Cl2 0.0720(6) 0.0279(4) 0.0429(5) -0.0002(3) 0.0153(4) 0.0060(4)
Fe1 0.0170(3) 0.0136(3) 0.0197(3) 0.0027(2) 0.0054(2) 0.00066(19)
Fe2 0.0164(3) 0.0154(3) 0.0173(3) 0.0004(2) 0.0043(2) 0.00045(19)
N1 0.0197(11) 0.0142(10) 0.0243(13) 0.0035(9) 0.0043(9) 0.0011(8)
N2 0.0213(11) 0.0154(11) 0.0227(12) 0.0026(9) 0.0056(9) 0.0013(8)
N3 0.0253(12) 0.0160(11) 0.0240(13) 0.0027(9) 0.0038(10) -0.0008(9)
N4 0.0205(11) 0.0160(11) 0.0239(13) 0.0041(9) 0.0016(9) -0.0007(8)
N5 0.0250(12) 0.0163(11) 0.0213(12) 0.0028(9) 0.0046(9) 0.0023(9)
N6 0.0228(11) 0.0166(11) 0.0255(13) 0.0059(9) 0.0092(10) 0.0034(9)
N21 0.0225(12) 0.0179(11) 0.0215(12) -0.0009(9) 0.0094(9) 0.0013(9)
N22 0.0194(11) 0.0215(11) 0.0203(12) -0.0021(9) 0.0055(9) 0.0009(9)
N23 0.0209(11) 0.0192(11) 0.0205(12) -0.0008(9) 0.0053(9) 0.0000(9)
N24 0.0229(11) 0.0173(11) 0.0195(12) 0.0003(9) 0.0047(9) 0.0000(9)
N25 0.0247(12) 0.0183(11) 0.0171(12) -0.0015(9) 0.0064(9) 0.0001(9)
N26 0.0215(11) 0.0186(11) 0.0216(12) -0.0011(9) 0.0059(9) -0.0007(9)
C1 0.0242(14) 0.0228(14) 0.0237(15) 0.0045(11) 0.0067(11) 0.0023(11)
C2 0.0300(15) 0.0269(15) 0.0221(15) 0.0014(12) 0.0062(12) 0.0038(12)
C3 0.0281(15) 0.0217(14) 0.0249(16) -0.0018(11) 0.0086(12) 0.0021(11)
C4 0.0297(15) 0.0220(14) 0.0348(18) 0.0022(12) 0.0022(13) -0.0075(11)
C5 0.0276(16) 0.0338(17) 0.0405(19) 0.0024(14) -0.0054(14) -0.0084(13)
C6 0.0239(15) 0.0253(15) 0.0342(17) 0.0067(12) 0.0010(12) 0.0009(11)
C7 0.0286(15) 0.0223(14) 0.0241(15) 0.0023(11) 0.0073(12) 0.0087(11)
C8 0.0274(15) 0.0323(16) 0.0329(18) 0.0100(13) 0.0144(13) 0.0111(12)
C9 0.0253(14) 0.0248(14) 0.0308(16) 0.0081(12) 0.0104(12) 0.0030(11)
C10 0.0299(15) 0.0184(14) 0.0248(15) 0.0028(11) 0.0061(12) -0.0014(11)
C11 0.0322(16) 0.0194(14) 0.0285(17) 0.0049(11) 0.0043(13) -0.0040(11)
C12 0.0335(16) 0.0204(13) 0.0273(16) 0.0044(11) 0.0082(13) 0.0046(11)
C13 0.0392(17) 0.0194(14) 0.0292(17) 0.0009(12) 0.0058(13) -0.0001(12)
B14 0.0215(15) 0.0173(15) 0.0248(17) 0.0024(12) 0.0059(13) -0.0004(11)
C21 0.0241(15) 0.0263(15) 0.0353(18) -0.0021(12) 0.0076(13) 0.0080(11)
C22 0.0249(15) 0.0381(17) 0.0354(19) -0.0021(14) 0.0004(13) 0.0103(13)
C23 0.0243(15) 0.0318(16) 0.0255(16) -0.0014(12) -0.0004(12) 0.0031(12)
C24 0.0177(13) 0.0270(14) 0.0255(16) 0.0040(12) 0.0063(11) 0.0005(11)
C25 0.0233(14) 0.0254(15) 0.0306(17) 0.0007(12) 0.0039(12) -0.0063(11)
C26 0.0240(14) 0.0241(14) 0.0251(16) -0.0029(11) 0.0020(11) -0.0019(11)
C27 0.0291(15) 0.0246(14) 0.0228(15) 0.0034(11) 0.0085(12) 0.0007(11)
C28 0.0298(15) 0.0233(14) 0.0235(15) 0.0040(11) 0.0069(12) 0.0000(11)
C29 0.0285(15) 0.0161(13) 0.0270(16) 0.0021(11) 0.0029(12) 0.0011(11)
C30 0.0291(15) 0.0194(13) 0.0243(15) -0.0021(11) 0.0091(12) -0.0009(11)
C31 0.0435(18) 0.0295(16) 0.0234(16) -0.0013(12) 0.0046(13) -0.0003(13)
C32 0.0377(17) 0.0247(15) 0.0328(18) 0.0003(13) 0.0178(14) 0.0004(12)
C33 0.0381(17) 0.0212(14) 0.0295(17) -0.0029(12) 0.0111(13) 0.0021(12)
B34 0.0234(15) 0.0191(15) 0.0201(16) 0.0007(12) 0.0054(12) -0.0019(11)

loop_
_atom_type_symbol
_atom_type_description
_atom_type_scat_dispersion_real
_atom_type_scat_dispersion_imag
_atom_type_scat_source
C C 0.0033 0.0016 'International Tables Vol C Tables 4.2.6.8 and 6.1.1.4'
H H 0.0000 0.0000 'International Tables Vol C Tables 4.2.6.8 and 6.1.1.4'
N N 0.0061 0.0033 'International Tables Vol C Tables 4.2.6.8 and 6.1.1.4'
F F 0.0171 0.0103 'International Tables Vol C Tables 4.2.6.8 and 6.1.1.4'
P P 0.1023 0.0942 'International Tables Vol C Tables 4.2.6.8 and 6.1.1.4'
Cl Cl 0.1484 0.1585 'International Tables Vol C Tables 4.2.6.8 and 6.1.1.4'
Fe Fe 0.3463 0.8444 'International Tables Vol C Tables 4.2.6.8 and 6.1.1.4'
B B 0.0013 0.0007 'International Tables Vol C Tables 4.2.6.8 and 6.1.1.4'

loop_
_geom_angle_atom_site_label_1
_geom_angle_atom_site_label_2
_geom_angle_atom_site_label_3
_geom_angle
_geom_angle_site_symmetry_1
_geom_angle_site_symmetry_3
F6 P1 F5 179.37(13) . .
F6 P1 F2 90.19(11) . .
F5 P1 F2 90.12(10) . .
F6 P1 F4 89.95(12) . .
F5 P1 F4 90.60(11) . .
F2 P1 F4 90.61(10) . .
F6 P1 F1 90.03(12) . .
F5 P1 F1 89.65(11) . .
F2 P1 F1 179.10(11) . .
F4 P1 F1 90.27(10) . .
F6 P1 F3 89.98(11) . .
F5 P1 F3 89.47(10) . .
F2 P1 F3 89.27(9) . .
F4 P1 F3 179.86(12) . .
F1 P1 F3 89.85(9) . .
Cl1 C50 Cl2 111.53(18) . .
Cl1 C50 H50A 109.3 . .
Cl2 C50 H50A 109.3 . .
Cl1 C50 H50B 109.3 . .
Cl2 C50 H50B 109.3 . .
H50A C50 H50B 108.0 . .
N6 Fe1 N6 180.00(10) . 3_664
N6 Fe1 N2 92.66(9) . 3_664
N6 Fe1 N2 87.34(9) 3_664 3_664
N6 Fe1 N2 87.34(9) . .
N6 Fe1 N2 92.66(9) 3_664 .
N2 Fe1 N2 180.0 3_664 .
N6 Fe1 N4 87.71(9) . .
N6 Fe1 N4 92.29(9) 3_664 .
N2 Fe1 N4 91.66(9) 3_664 .
N2 Fe1 N4 88.34(9) . .
N6 Fe1 N4 92.29(9) . 3_664
N6 Fe1 N4 87.71(9) 3_664 3_664
N2 Fe1 N4 88.34(9) 3_664 3_664
N2 Fe1 N4 91.66(9) . 3_664
N4 Fe1 N4 180.00(8) . 3_664
N23 Fe2 N23 180.00(15) 3_565 .
N23 Fe2 N22 87.74(9) 3_565 .
N23 Fe2 N22 92.26(9) . .
N23 Fe2 N22 92.26(9) 3_565 3_565
N23 Fe2 N22 87.74(9) . 3_565
N22 Fe2 N22 180.00(13) . 3_565
N23 Fe2 N26 91.94(9) 3_565 3_565
N23 Fe2 N26 88.06(9) . 3_565
N22 Fe2 N26 91.96(9) . 3_565
N22 Fe2 N26 88.04(9) 3_565 3_565
N23 Fe2 N26 88.06(9) 3_565 .
N23 Fe2 N26 91.94(9) . .
N22 Fe2 N26 88.04(9) . .
N22 Fe2 N26 91.96(9) 3_565 .
N26 Fe2 N26 180.00(12) 3_565 .
C1 N1 N2 108.5(2) . .
C1 N1 B14 133.0(2) . .
N2 N1 B14 118.5(2) . .
C3 N2 N1 107.3(2) . .
C3 N2 Fe1 130.40(18) . .
N1 N2 Fe1 122.31(17) . .
C4 N3 N4 107.6(2) . .
C4 N3 B14 133.2(2) . .
N4 N3 B14 119.1(2) . .
C6 N4 N3 107.8(2) . .
C6 N4 Fe1 130.60(18) . .
N3 N4 Fe1 121.62(16) . .
C7 N5 N6 108.3(2) . .
C7 N5 B14 133.3(2) . .
N6 N5 B14 118.4(2) . .
C9 N6 N5 107.6(2) . .
C9 N6 Fe1 129.77(18) . .
N5 N6 Fe1 122.62(16) . .
C21 N21 N22 108.0(2) . .
C21 N21 B34 132.9(2) . .
N22 N21 B34 119.0(2) . .
C23 N22 N21 108.0(2) . .
C23 N22 Fe2 130.21(19) . .
N21 N22 Fe2 121.81(16) . .
C24 N23 N24 107.5(2) . .
C24 N23 Fe2 130.72(19) . .
N24 N23 Fe2 121.73(16) . .
C26 N24 N23 107.6(2) . .
C26 N24 B34 133.3(2) . 3_565
N23 N24 B34 119.0(2) . 3_565
C27 N25 N26 107.9(2) . .
C27 N25 B34 133.3(2) . .
N26 N25 B34 118.8(2) . .
C29 N26 N25 108.0(2) . .
C29 N26 Fe2 129.76(19) . .
N25 N26 Fe2 122.13(16) . .
N1 C1 C2 109.3(2) . .
N1 C1 H1 125.4 . .
C2 C1 H1 125.4 . .
C1 C2 C3 105.2(3) . .
C1 C2 H2 127.4 . .
C3 C2 H2 127.4 . .
N2 C3 C2 109.8(2) . .
N2 C3 H3 125.1 . .
C2 C3 H3 125.1 . .
N3 C4 C5 109.5(3) . .
N3 C4 H4 125.2 . .
C5 C4 H4 125.2 . .
C4 C5 C6 105.2(3) . .
C4 C5 H5 127.4 . .
C6 C5 H5 127.4 . .
N4 C6 C5 109.8(2) . .
N4 C6 H6 125.1 . .
C5 C6 H6 125.1 . .
N5 C7 C8 109.1(2) . .
N5 C7 H7 125.5 . .
C8 C7 H7 125.5 . .
C7 C8 C9 105.5(2) . .
C7 C8 H8 127.3 . .
C9 C8 H8 127.3 . .
N6 C9 C8 109.6(2) . .
N6 C9 H9 125.2 . .
C8 C9 H9 125.2 . .
C13 C10 C12 105.7(2) . .
C13 C10 C11 108.2(2) . .
C12 C10 C11 108.0(2) . .
C13 C10 B14 112.1(2) . .
C12 C10 B14 112.6(2) . .
C11 C10 B14 110.0(2) . .
C10 C11 H11A 109.5 . .
C10 C11 H11B 109.5 . .
H11A C11 H11B 109.5 . .
C10 C11 H11C 109.5 . .
H11A C11 H11C 109.5 . .
H11B C11 H11C 109.5 . .
C10 C12 H12A 109.5 . .
C10 C12 H12B 109.5 . .
H12A C12 H12B 109.5 . .
C10 C12 H12C 109.5 . .
H12A C12 H12C 109.5 . .
H12B C12 H12C 109.5 . .
C10 C13 H13A 109.5 . .
C10 C13 H13B 109.5 . .
H13A C13 H13B 109.5 . .
C10 C13 H13C 109.5 . .
H13A C13 H13C 109.5 . .
H13B C13 H13C 109.5 . .
N3 B14 N1 104.1(2) . .
N3 B14 N5 104.6(2) . .
N1 B14 N5 104.8(2) . .
N3 B14 C10 113.4(2) . .
N1 B14 C10 113.9(2) . .
N5 B14 C10 114.9(2) . .
N21 C21 C22 109.1(3) . .
N21 C21 H21 125.5 . .
C22 C21 H21 125.5 . .
C21 C22 C23 105.4(3) . .
C21 C22 H22 127.3 . .
C23 C22 H22 127.3 . .
N22 C23 C22 109.5(3) . .
N22 C23 H23 125.3 . .
C22 C23 H23 125.3 . .
N23 C24 C25 110.3(2) . .
N23 C24 H24 124.8 . .
C25 C24 H24 124.8 . .
C26 C25 C24 104.8(2) . .
C26 C25 H25 127.6 . .
C24 C25 H25 127.6 . .
N24 C26 C25 109.7(2) . .
N24 C26 H26 125.1 . .
C25 C26 H26 125.1 . .
N25 C27 C28 109.6(2) . .
N25 C27 H27 125.2 . .
C28 C27 H27 125.2 . .
C27 C28 C29 104.6(2) . .
C27 C28 H28 127.7 . .
C29 C28 H28 127.7 . .
N26 C29 C28 109.8(2) . .
N26 C29 H29 125.1 . .
C28 C29 H29 125.1 . .
C33 C30 C32 105.8(2) . .
C33 C30 C31 106.5(2) . .
C32 C30 C31 107.7(2) . .
C33 C30 B34 113.7(2) . .
C32 C30 B34 111.8(2) . .
C31 C30 B34 110.8(2) . .
C30 C31 H31A 109.5 . .
C30 C31 H31B 109.5 . .
H31A C31 H31B 109.5 . .
C30 C31 H31C 109.5 . .
H31A C31 H31C 109.5 . .
H31B C31 H31C 109.5 . .
C30 C32 H32A 109.5 . .
C30 C32 H32B 109.5 . .
H32A C32 H32B 109.5 . .
C30 C32 H32C 109.5 . .
H32A C32 H32C 109.5 . .
H32B C32 H32C 109.5 . .
C30 C33 H33A 109.5 . .
C30 C33 H33B 109.5 . .
H33A C33 H33B 109.5 . .
C30 C33 H33C 109.5 . .
H33A C33 H33C 109.5 . .
H33B C33 H33C 109.5 . .
N24 B34 N21 104.5(2) 3_565 .
N24 B34 N25 104.4(2) 3_565 .
N21 B34 N25 104.3(2) . .
N24 B34 C30 114.1(2) 3_565 .
N21 B34 C30 114.7(2) . .
N25 B34 C30 113.7(2) . .

loop_
_geom_bond_atom_site_label_1
_geom_bond_atom_site_label_2
_geom_bond_distance
_geom_bond_site_symmetry_2
P1 F6 1.590(2) .
P1 F5 1.5905(19) .
P1 F2 1.5925(17) .
P1 F4 1.5954(19) .
P1 F1 1.6003(18) .
P1 F3 1.6101(18) .
C50 Cl1 1.761(4) .
C50 Cl2 1.768(4) .
C50 H50A 0.9700 .
C50 H50B 0.9700 .
Fe1 N6 1.934(2) .
Fe1 N6 1.934(2) 3_664
Fe1 N2 1.936(2) 3_664
Fe1 N2 1.936(2) .
Fe1 N4 1.940(2) .
Fe1 N4 1.940(2) 3_664
Fe2 N23 1.935(2) 3_565
Fe2 N23 1.935(2) .
Fe2 N22 1.936(2) .
Fe2 N22 1.936(2) 3_565
Fe2 N26 1.938(2) 3_565
Fe2 N26 1.938(2) .
N1 C1 1.346(4) .
N1 N2 1.372(3) .
N1 B14 1.577(4) .
N2 C3 1.338(4) .
N3 C4 1.352(4) .
N3 N4 1.375(3) .
N3 B14 1.574(4) .
N4 C6 1.332(4) .
N5 C7 1.345(3) .
N5 N6 1.367(3) .
N5 B14 1.581(4) .
N6 C9 1.335(3) .
N21 C21 1.346(3) .
N21 N22 1.372(3) .
N21 B34 1.575(4) .
N22 C23 1.337(4) .
N23 C24 1.334(3) .
N23 N24 1.375(3) .
N24 C26 1.353(3) .
N24 B34 1.576(4) 3_565
N25 C27 1.350(3) .
N25 N26 1.366(3) .
N25 B34 1.579(4) .
N26 C29 1.337(3) .
C1 C2 1.373(4) .
C1 H1 0.9300 .
C2 C3 1.393(4) .
C2 H2 0.9300 .
C3 H3 0.9300 .
C4 C5 1.370(4) .
C4 H4 0.9300 .
C5 C6 1.389(4) .
C5 H5 0.9300 .
C6 H6 0.9300 .
C7 C8 1.371(4) .
C7 H7 0.9300 .
C8 C9 1.386(4) .
C8 H8 0.9300 .
C9 H9 0.9300 .
C10 C13 1.549(4) .
C10 C12 1.551(4) .
C10 C11 1.565(4) .
C10 B14 1.627(4) .
C11 H11A 0.9600 .
C11 H11B 0.9600 .
C11 H11C 0.9600 .
C12 H12A 0.9600 .
C12 H12B 0.9600 .
C12 H12C 0.9600 .
C13 H13A 0.9600 .
C13 H13B 0.9600 .
C13 H13C 0.9600 .
C21 C22 1.382(4) .
C21 H21 0.9300 .
C22 C23 1.385(4) .
C22 H22 0.9300 .
C23 H23 0.9300 .
C24 C25 1.387(4) .
C24 H24 0.9300 .
C25 C26 1.373(4) .
C25 H25 0.9300 .
C26 H26 0.9300 .
C27 C28 1.380(4) .
C27 H27 0.9300 .
C28 C29 1.393(4) .
C28 H28 0.9300 .
C29 H29 0.9300 .
C30 C33 1.547(4) .
C30 C32 1.551(4) .
C30 C31 1.557(4) .
C30 B34 1.631(4) .
C31 H31A 0.9600 .
C31 H31B 0.9600 .
C31 H31C 0.9600 .
C32 H32A 0.9600 .
C32 H32B 0.9600 .
C32 H32C 0.9600 .
C33 H33A 0.9600 .
C33 H33B 0.9600 .
C33 H33C 0.9600 .
B34 N24 1.576(4) 3_565

loop_
_geom_torsion_atom_site_label_1
_geom_torsion_atom_site_label_2
_geom_torsion_atom_site_label_3
_geom_torsion_atom_site_label_4
_geom_torsion
_geom_torsion_site_symmetry_1
_geom_torsion_site_symmetry_4
C1 N1 N2 C3 0.7(3) . .
B14 N1 N2 C3 -178.7(2) . .
C1 N1 N2 Fe1 -179.06(17) . .
B14 N1 N2 Fe1 1.5(3) . .
N6 Fe1 N2 C3 135.3(2) . .
N6 Fe1 N2 C3 -44.7(2) 3_664 .
N2 Fe1 N2 C3 20(100) 3_664 .
N4 Fe1 N2 C3 -136.9(2) . .
N4 Fe1 N2 C3 43.1(2) 3_664 .
N6 Fe1 N2 N1 -44.98(19) . .
N6 Fe1 N2 N1 135.02(19) 3_664 .
N2 Fe1 N2 N1 -160(100) 3_664 .
N4 Fe1 N2 N1 42.80(18) . .
N4 Fe1 N2 N1 -137.20(18) 3_664 .
C4 N3 N4 C6 -0.4(3) . .
B14 N3 N4 C6 179.8(2) . .
C4 N3 N4 Fe1 178.22(19) . .
B14 N3 N4 Fe1 -1.5(3) . .
N6 Fe1 N4 C6 -136.9(3) . .
N6 Fe1 N4 C6 43.1(3) 3_664 .
N2 Fe1 N4 C6 -44.3(3) 3_664 .
N2 Fe1 N4 C6 135.7(3) . .
N4 Fe1 N4 C6 104(100) 3_664 .
N6 Fe1 N4 N3 44.8(2) . .
N6 Fe1 N4 N3 -135.2(2) 3_664 .
N2 Fe1 N4 N3 137.4(2) 3_664 .
N2 Fe1 N4 N3 -42.6(2) . .
N4 Fe1 N4 N3 -74(100) 3_664 .
C7 N5 N6 C9 0.6(3) . .
B14 N5 N6 C9 179.6(2) . .
C7 N5 N6 Fe1 -179.74(18) . .
B14 N5 N6 Fe1 -0.7(3) . .
N6 Fe1 N6 C9 -68(100) 3_664 .
N2 Fe1 N6 C9 44.3(3) 3_664 .
N2 Fe1 N6 C9 -135.7(3) . .
N4 Fe1 N6 C9 135.8(3) . .
N4 Fe1 N6 C9 -44.2(3) 3_664 .
N6 Fe1 N6 N5 113(100) 3_664 .
N2 Fe1 N6 N5 -135.3(2) 3_664 .
N2 Fe1 N6 N5 44.7(2) . .
N4 Fe1 N6 N5 -43.8(2) . .
N4 Fe1 N6 N5 136.2(2) 3_664 .
C21 N21 N22 C23 0.7(3) . .
B34 N21 N22 C23 -179.5(2) . .
C21 N21 N22 Fe2 -177.83(18) . .
B34 N21 N22 Fe2 2.0(3) . .
N23 Fe2 N22 C23 -134.9(2) 3_565 .
N23 Fe2 N22 C23 45.1(2) . .
N22 Fe2 N22 C23 32(30) 3_565 .
N26 Fe2 N22 C23 -43.0(2) 3_565 .
N26 Fe2 N22 C23 137.0(2) . .
N23 Fe2 N22 N21 43.29(19) 3_565 .
N23 Fe2 N22 N21 -136.71(19) . .
N22 Fe2 N22 N21 -150(30) 3_565 .
N26 Fe2 N22 N21 135.15(19) 3_565 .
N26 Fe2 N22 N21 -44.85(19) . .
N23 Fe2 N23 C24 131(62) 3_565 .
N22 Fe2 N23 C24 45.3(2) . .
N22 Fe2 N23 C24 -134.7(2) 3_565 .
N26 Fe2 N23 C24 137.2(2) 3_565 .
N26 Fe2 N23 C24 -42.8(2) . .
N23 Fe2 N23 N24 -48(62) 3_565 .
N22 Fe2 N23 N24 -133.73(19) . .
N22 Fe2 N23 N24 46.27(19) 3_565 .
N26 Fe2 N23 N24 -41.85(19) 3_565 .
N26 Fe2 N23 N24 138.15(19) . .
C24 N23 N24 C26 -0.4(3) . .
Fe2 N23 N24 C26 178.84(17) . .
C24 N23 N24 B34 177.2(2) . 3_565
Fe2 N23 N24 B34 -3.6(3) . 3_565
C27 N25 N26 C29 0.0(3) . .
B34 N25 N26 C29 179.2(2) . .
C27 N25 N26 Fe2 -176.30(18) . .
B34 N25 N26 Fe2 2.9(3) . .
N23 Fe2 N26 C29 139.1(2) 3_565 .
N23 Fe2 N26 C29 -40.9(2) . .
N22 Fe2 N26 C29 -133.1(2) . .
N22 Fe2 N26 C29 46.9(2) 3_565 .
N26 Fe2 N26 C29 -119(78) 3_565 .
N23 Fe2 N26 N25 -45.55(19) 3_565 .
N23 Fe2 N26 N25 134.45(19) . .
N22 Fe2 N26 N25 42.25(19) . .
N22 Fe2 N26 N25 -137.75(19) 3_565 .
N26 Fe2 N26 N25 57(78) 3_565 .
N2 N1 C1 C2 -1.0(3) . .
B14 N1 C1 C2 178.4(3) . .
N1 C1 C2 C3 0.8(3) . .
N1 N2 C3 C2 -0.2(3) . .
Fe1 N2 C3 C2 179.54(19) . .
C1 C2 C3 N2 -0.3(3) . .
N4 N3 C4 C5 0.3(3) . .
B14 N3 C4 C5 -180.0(3) . .
N3 C4 C5 C6 -0.1(4) . .
N3 N4 C6 C5 0.3(3) . .
Fe1 N4 C6 C5 -178.1(2) . .
C4 C5 C6 N4 -0.1(4) . .
N6 N5 C7 C8 -0.4(3) . .
B14 N5 C7 C8 -179.1(3) . .
N5 C7 C8 C9 0.0(3) . .
N5 N6 C9 C8 -0.6(3) . .
Fe1 N6 C9 C8 179.8(2) . .
C7 C8 C9 N6 0.4(3) . .
C4 N3 B14 N1 -123.7(3) . .
N4 N3 B14 N1 56.0(3) . .
C4 N3 B14 N5 126.5(3) . .
N4 N3 B14 N5 -53.8(3) . .
C4 N3 B14 C10 0.6(4) . .
N4 N3 B14 C10 -179.7(2) . .
C1 N1 B14 N3 124.8(3) . .
N2 N1 B14 N3 -55.8(3) . .
C1 N1 B14 N5 -125.6(3) . .
N2 N1 B14 N5 53.8(3) . .
C1 N1 B14 C10 0.8(4) . .
N2 N1 B14 C10 -179.9(2) . .
C7 N5 B14 N3 -126.3(3) . .
N6 N5 B14 N3 55.0(3) . .
C7 N5 B14 N1 124.5(3) . .
N6 N5 B14 N1 -54.2(3) . .
C7 N5 B14 C10 -1.3(4) . .
N6 N5 B14 C10 -180.0(2) . .
C13 C10 B14 N3 61.5(3) . .
C12 C10 B14 N3 -179.5(2) . .
C11 C10 B14 N3 -59.0(3) . .
C13 C10 B14 N1 -179.6(2) . .
C12 C10 B14 N1 -60.7(3) . .
C11 C10 B14 N1 59.9(3) . .
C13 C10 B14 N5 -58.7(3) . .
C12 C10 B14 N5 60.3(3) . .
C11 C10 B14 N5 -179.2(2) . .
N22 N21 C21 C22 -0.7(3) . .
B34 N21 C21 C22 179.5(3) . .
N21 C21 C22 C23 0.5(3) . .
N21 N22 C23 C22 -0.4(3) . .
Fe2 N22 C23 C22 177.9(2) . .
C21 C22 C23 N22 0.0(4) . .
N24 N23 C24 C25 0.3(3) . .
Fe2 N23 C24 C25 -178.90(19) . .
N23 C24 C25 C26 0.0(3) . .
N23 N24 C26 C25 0.4(3) . .
B34 N24 C26 C25 -176.7(3) 3_565 .
C24 C25 C26 N24 -0.2(3) . .
N26 N25 C27 C28 -0.1(3) . .
B34 N25 C27 C28 -179.2(3) . .
N25 C27 C28 C29 0.1(3) . .
N25 N26 C29 C28 0.1(3) . .
Fe2 N26 C29 C28 176.02(19) . .
C27 C28 C29 N26 -0.2(3) . .
C21 N21 B34 N24 124.1(3) . 3_565
N22 N21 B34 N24 -55.7(3) . 3_565
C21 N21 B34 N25 -126.6(3) . .
N22 N21 B34 N25 53.6(3) . .
C21 N21 B34 C30 -1.6(4) . .
N22 N21 B34 C30 178.6(2) . .
C27 N25 B34 N24 -128.0(3) . 3_565
N26 N25 B34 N24 53.0(3) . 3_565
C27 N25 B34 N21 122.6(3) . .
N26 N25 B34 N21 -56.4(3) . .
C27 N25 B34 C30 -3.0(4) . .
N26 N25 B34 C30 178.0(2) . .
C33 C30 B34 N24 -58.4(3) . 3_565
C32 C30 B34 N24 -178.2(2) . 3_565
C31 C30 B34 N24 61.5(3) . 3_565
C33 C30 B34 N21 62.1(3) . .
C32 C30 B34 N21 -57.7(3) . .
C31 C30 B34 N21 -177.9(2) . .
C33 C30 B34 N25 -177.9(2) . .
C32 C30 B34 N25 62.2(3) . .
C31 C30 B34 N25 -58.0(3) . .
